data_7234452
loop_
_publ_author_name
'F. Grepioni'
'S. d'Agostino'
'D. Braga'
'A. Bertocco'
'L. Catalano'
'B. Ventura'

_publ_section_title
;
 Fluorescent crystals and co-crystals of 1,8-naphthalimide derivatives:
 synthesis, structure determination and photophysical characterization
;
_journal_name_full 'Journal of Materials Chemistry C'
_journal_page_first 9425
_journal_page_last 9434
_journal_paper_doi 10.1039/C5TC01518A
_journal_volume 3
_journal_year 2015
_chemical_formula_sum 'C52 H42 F4 I2 N6 O4'
_chemical_formula_weight 1144.72
_space_group_IT_number 15
_space_group_name_Hall '-C 2yc'
_space_group_name_H-M_alt 'C 1 2/c 1'
_symmetry_cell_setting monoclinic
_symmetry_space_group_name_H-M 'C 1 2/c 1'
_atom_sites_solution_hydrogens geom
_atom_sites_solution_primary direct
_atom_sites_solution_secondary difmap
_cell_angle_alpha 90.00
_cell_angle_beta 93.019(8)
_cell_angle_gamma 90.00
_cell_formula_units_Z 8
_cell_length_a 39.688(4)
_cell_length_b 7.4100(7)
_cell_length_c 31.521(3)
_cell_measurement_reflns_used 2881
_cell_measurement_temperature 293(2)
_cell_measurement_theta_max 22.8500
_cell_measurement_theta_min 2.8480
_cell_volume 9257.1(16)
_computing_cell_refinement
;
CrysAlisPro, Agilent Technologies,
Version 1.171.36.28 (release 01-02-2013 CrysAlis171 .NET)
(compiled Feb  1 2013,16:14:44)
;
_computing_data_collection
;
CrysAlisPro, Agilent Technologies,
Version 1.171.36.28 (release 01-02-2013 CrysAlis171 .NET)
(compiled Feb  1 2013,16:14:44)
;
_computing_data_reduction
;
CrysAlisPro, Agilent Technologies,
Version 1.171.36.28 (release 01-02-2013 CrysAlis171 .NET)
(compiled Feb  1 2013,16:14:44)
;
_computing_structure_refinement 'SHELXL-97 (Sheldrick, 2008)'
_computing_structure_solution 'SHELXs-97 (Sheldrick, 2005)'
_diffrn_ambient_temperature 293(2)
_diffrn_detector_area_resol_mean 16.1340
_diffrn_measured_fraction_theta_full 0.997
_diffrn_measured_fraction_theta_max 0.843
_diffrn_measurement_details
;
#__ type_ start__ end____ width___ exp.time_
  1 omega  -44.00   43.00   1.0000  280.0000
omega____ theta____ kappa____ phi______ frames
    -      -14.2849   77.0000    0.0000 87

#__ type_ start__ end____ width___ exp.time_
  2 omega    7.00   45.00   1.0000  280.0000
omega____ theta____ kappa____ phi______ frames
    -      -14.2849   77.0000  -90.0000 38

#__ type_ start__ end____ width___ exp.time_
  3 omega  -15.00   78.00   1.0000  280.0000
omega____ theta____ kappa____ phi______ frames
    -       15.3787   77.0000  150.0000 93

#__ type_ start__ end____ width___ exp.time_
  4 omega   20.00   69.00   1.0000  280.0000
omega____ theta____ kappa____ phi______ frames
    -       15.3787   77.0000   60.0000 49

#__ type_ start__ end____ width___ exp.time_
  5 omega   10.00   84.00   1.0000  280.0000
omega____ theta____ kappa____ phi______ frames
    -       15.3787   77.0000 -120.0000 74

;
_diffrn_measurement_device_type 'Xcalibur, Sapphire3'
_diffrn_measurement_method 'w scan'
_diffrn_radiation_monochromator graphite
_diffrn_radiation_source 'Enhance (Mo) X-ray Source'
_diffrn_radiation_type MoK\a
_diffrn_radiation_wavelength 0.71073
_diffrn_reflns_av_R_equivalents 0.1651
_diffrn_reflns_av_sigmaI/netI 0.2490
_diffrn_reflns_limit_h_max 46
_diffrn_reflns_limit_h_min -47
_diffrn_reflns_limit_k_max 8
_diffrn_reflns_limit_k_min -8
_diffrn_reflns_limit_l_max 26
_diffrn_reflns_limit_l_min -38
_diffrn_reflns_number 29886
_diffrn_reflns_theta_full 25.00
_diffrn_reflns_theta_max 28.04
_diffrn_reflns_theta_min 2.73
_exptl_absorpt_coefficient_mu 1.429
_exptl_absorpt_correction_T_max 1.00000
_exptl_absorpt_correction_T_min 0.96088
_exptl_absorpt_correction_type multi-scan
_exptl_absorpt_process_details
;
CrysAlisPro, Agilent Technologies,
Version 1.171.36.28 (release 01-02-2013 CrysAlis171 .NET)
(compiled Feb  1 2013,16:14:44)
Empirical absorption correction using spherical harmonics,
 implemented in SCALE3 ABSPACK scaling algorithm.
;
_exptl_crystal_colour yellow
_exptl_crystal_density_diffrn 1.643
_exptl_crystal_density_method 'not measured'
_exptl_crystal_description prism
_exptl_crystal_F_000 4560
_exptl_crystal_size_max 0.08
_exptl_crystal_size_mid 0.05
_exptl_crystal_size_min 0.03
_refine_diff_density_max 0.581
_refine_diff_density_min -0.460
_refine_diff_density_rms 0.105
_refine_ls_extinction_method none
_refine_ls_goodness_of_fit_ref 0.952
_refine_ls_hydrogen_treatment constr
_refine_ls_matrix_type full
_refine_ls_number_parameters 613
_refine_ls_number_reflns 9450
_refine_ls_number_restraints 0
_refine_ls_restrained_S_all 0.952
_refine_ls_R_factor_all 0.2590
_refine_ls_R_factor_gt 0.0882
_refine_ls_shift/su_max 0.002
_refine_ls_shift/su_mean 0.000
_refine_ls_structure_factor_coef Fsqd
_refine_ls_weighting_details 'calc w=1/[\s^2^(Fo^2^)+(0.0152P)^2^+0.0000P] where P=(Fo^2^+2Fc^2^)/3'
_refine_ls_weighting_scheme calc
_refine_ls_wR_factor_gt 0.1057
_refine_ls_wR_factor_ref 0.1534
_reflns_number_gt 3468
_reflns_number_total 9450
_reflns_threshold_expression >2\s(I)
_cod_data_source_file J-Mater-Chem-C-2015-3-9425.cif
_cod_data_source_block '[(3)2(I2F4)]'
_cod_original_cell_volume 9257.0(15)
_cod_original_sg_symbol_H-M C2/c
_cod_database_code 7234452

loop_
_symmetry_equiv_pos_as_xyz
'x, y, z'
'-x, y, -z+1/2'
'x+1/2, y+1/2, z'
'-x+1/2, y+1/2, -z+1/2'
'-x, -y, -z'
'x, -y, z-1/2'
'-x+1/2, -y+1/2, -z'
'x+1/2, -y+1/2, z-1/2'

loop_
_atom_site_label
_atom_site_type_symbol
_atom_site_fract_x
_atom_site_fract_y
_atom_site_fract_z
_atom_site_U_iso_or_equiv
_atom_site_adp_type
_atom_site_occupancy
_atom_site_symmetry_multiplicity
_atom_site_calc_flag
_atom_site_refinement_flags
_atom_site_disorder_assembly
_atom_site_disorder_group
C1 C 0.1689(2) -0.0029(12) 0.3715(3) 0.031(3) Uani 1 1 d . . .
C2 C 0.1968(2) 0.0284(12) 0.3482(3) 0.029(3) Uani 1 1 d . . .
C3 C 0.1960(2) 0.0019(12) 0.3050(4) 0.037(3) Uani 1 1 d . . .
H3 H 0.2149 0.0264 0.2898 0.044 Uiso 1 1 calc R . .
C4 C 0.1669(2) -0.0610(13) 0.2845(3) 0.038(3) Uani 1 1 d . . .
H4 H 0.1665 -0.0815 0.2554 0.046 Uiso 1 1 calc R . .
C5 C 0.1386(2) -0.0941(12) 0.3064(3) 0.036(3) Uani 1 1 d . . .
H5 H 0.1193 -0.1382 0.2919 0.043 Uiso 1 1 calc R . .
C6 C 0.1384(2) -0.0619(12) 0.3506(3) 0.031(3) Uani 1 1 d . . .
C7 C 0.1091(2) -0.0969(12) 0.3747(3) 0.032(3) Uani 1 1 d . . .
C8 C 0.1127(3) -0.0695(14) 0.4184(4) 0.053(3) Uani 1 1 d . . .
H8 H 0.0942 -0.0898 0.4347 0.064 Uiso 1 1 calc R . .
C9 C 0.1424(3) -0.0138(14) 0.4384(3) 0.047(3) Uani 1 1 d . . .
H9 H 0.1435 0.0006 0.4677 0.056 Uiso 1 1 calc R . .
C10 C 0.1705(2) 0.0215(12) 0.4162(3) 0.034(3) Uani 1 1 d . . .
C11 C 0.2014(3) 0.0924(13) 0.4387(4) 0.044(3) Uani 1 1 d . . .
C12 C 0.2282(3) 0.1005(14) 0.3696(4) 0.043(3) Uani 1 1 d . . .
C13 C 0.2581(2) 0.2150(14) 0.4341(4) 0.052(3) Uani 1 1 d . . .
H13A H 0.2510 0.2871 0.4578 0.063 Uiso 1 1 calc R . .
H13B H 0.2682 0.2960 0.4142 0.063 Uiso 1 1 calc R . .
C14 C 0.2842(2) 0.0839(13) 0.4503(3) 0.032(3) Uani 1 1 d . . .
C15 C 0.2784(2) -0.0844(14) 0.4662(3) 0.043(3) Uani 1 1 d . . .
H15 H 0.2563 -0.1268 0.4665 0.051 Uiso 1 1 calc R . .
C16 C 0.3040(3) -0.1908(14) 0.4816(3) 0.052(3) Uani 1 1 d . . .
H16 H 0.2997 -0.3059 0.4919 0.063 Uiso 1 1 calc R . .
C17 C 0.3364(3) -0.1247(17) 0.4818(3) 0.054(3) Uani 1 1 d . . .
H17 H 0.3539 -0.1968 0.4929 0.065 Uiso 1 1 calc R . .
C18 C 0.3180(3) 0.1363(15) 0.4518(3) 0.049(3) Uani 1 1 d . . .
H18 H 0.3230 0.2500 0.4414 0.059 Uiso 1 1 calc R . .
C19 C 0.0628(2) -0.0090(13) 0.3268(3) 0.037(3) Uani 1 1 d . . .
H19A H 0.0793 0.0501 0.3101 0.045 Uiso 1 1 calc R . .
H19B H 0.0529 0.0807 0.3449 0.045 Uiso 1 1 calc R . .
C20 C 0.0549(2) -0.2396(14) 0.3805(3) 0.047(3) Uani 1 1 d . . .
H20A H 0.0453 -0.1507 0.3990 0.057 Uiso 1 1 calc R . .
H20B H 0.0665 -0.3302 0.3981 0.057 Uiso 1 1 calc R . .
C21 C 0.0353(2) -0.0947(14) 0.2977(4) 0.053(3) Uani 1 1 d . . .
H21A H 0.0238 -0.0011 0.2811 0.064 Uiso 1 1 calc R . .
H21B H 0.0457 -0.1764 0.2782 0.064 Uiso 1 1 calc R . .
C22 C 0.0101(3) -0.1971(16) 0.3225(4) 0.062(4) Uani 1 1 d . . .
H22A H -0.0032 -0.1125 0.3382 0.074 Uiso 1 1 calc R . .
H22B H -0.0052 -0.2624 0.3030 0.074 Uiso 1 1 calc R . .
C23 C 0.0273(2) -0.3268(15) 0.3527(3) 0.051(3) Uani 1 1 d . . .
H23A H 0.0369 -0.4240 0.3366 0.061 Uiso 1 1 calc R . .
H23B H 0.0107 -0.3789 0.3706 0.061 Uiso 1 1 calc R . .
C24 C 0.8172(2) 0.5059(11) 0.6792(3) 0.027(2) Uani 1 1 d . . .
C25 C 0.7927(2) 0.4812(13) 0.7106(4) 0.039(3) Uani 1 1 d . . .
C26 C 0.8015(2) 0.5180(14) 0.7525(3) 0.042(3) Uani 1 1 d . . .
H26 H 0.7857 0.4992 0.7728 0.051 Uiso 1 1 calc R . .
C27 C 0.8329(3) 0.5820(13) 0.7651(3) 0.043(3) Uani 1 1 d . . .
H27 H 0.8378 0.6116 0.7934 0.052 Uiso 1 1 calc R . .
C28 C 0.8575(3) 0.6026(13) 0.7356(3) 0.037(3) Uani 1 1 d . . .
C29 C 0.8498(2) 0.5673(12) 0.6923(3) 0.026(2) Uani 1 1 d . . .
C30 C 0.8720(2) 0.5976(12) 0.6603(3) 0.033(3) Uani 1 1 d . . .
H30 H 0.8934 0.6416 0.6676 0.039 Uiso 1 1 calc R . .
C31 C 0.8635(3) 0.5657(14) 0.6194(4) 0.046(3) Uani 1 1 d . . .
H31 H 0.8791 0.5901 0.5992 0.055 Uiso 1 1 calc R . .
C32 C 0.8320(3) 0.4969(12) 0.6060(3) 0.041(3) Uani 1 1 d . . .
H32 H 0.8269 0.4728 0.5774 0.049 Uiso 1 1 calc R . .
C33 C 0.8082(3) 0.4649(13) 0.6364(4) 0.040(3) Uani 1 1 d . . .
C34 C 0.7751(3) 0.4014(13) 0.6231(4) 0.038(3) Uani 1 1 d . . .
C35 C 0.7597(3) 0.4055(14) 0.6982(4) 0.046(3) Uani 1 1 d . . .
C36 C 0.7194(2) 0.2895(13) 0.6434(3) 0.045(3) Uani 1 1 d . . .
H36A H 0.7149 0.1998 0.6648 0.053 Uiso 1 1 calc R . .
H36B H 0.7208 0.2278 0.6164 0.053 Uiso 1 1 calc R . .
C37 C 0.6906(2) 0.4236(14) 0.6403(3) 0.032(3) Uani 1 1 d . . .
C38 C 0.6889(3) 0.5845(15) 0.6582(4) 0.056(3) Uani 1 1 d . . .
H38 H 0.7074 0.6254 0.6748 0.067 Uiso 1 1 calc R . .
C39 C 0.6608(3) 0.6951(16) 0.6533(4) 0.065(4) Uani 1 1 d . . .
H39 H 0.6606 0.8105 0.6649 0.078 Uiso 1 1 calc R . .
C40 C 0.6331(3) 0.6275(18) 0.6306(4) 0.064(4) Uani 1 1 d . . .
H40 H 0.6136 0.6974 0.6282 0.077 Uiso 1 1 calc R . .
C41 C 0.6617(3) 0.3669(16) 0.6176(3) 0.052(3) Uani 1 1 d . . .
H41 H 0.6618 0.2526 0.6054 0.063 Uiso 1 1 calc R . .
C42 C 0.9160(2) 0.5165(14) 0.7473(3) 0.047(3) Uani 1 1 d . . .
H42A H 0.9128 0.4512 0.7207 0.056 Uiso 1 1 calc R . .
H42B H 0.9136 0.4320 0.7704 0.056 Uiso 1 1 calc R . .
C43 C 0.9509(3) 0.6001(15) 0.7505(4) 0.057(3) Uani 1 1 d . . .
H43A H 0.9678 0.5058 0.7498 0.068 Uiso 1 1 calc R . .
H43B H 0.9536 0.6793 0.7264 0.068 Uiso 1 1 calc R . .
C44 C 0.9558(3) 0.7058(17) 0.7911(4) 0.075(4) Uani 1 1 d . . .
H44A H 0.9562 0.6238 0.8151 0.090 Uiso 1 1 calc R . .
H44B H 0.9774 0.7678 0.7915 0.090 Uiso 1 1 calc R . .
C45 C 0.9283(3) 0.8401(16) 0.7951(3) 0.061(3) Uani 1 1 d . . .
H45A H 0.9309 0.8980 0.8227 0.073 Uiso 1 1 calc R . .
H45B H 0.9301 0.9324 0.7736 0.073 Uiso 1 1 calc R . .
C46 C 0.8945(3) 0.7544(15) 0.7904(3) 0.054(3) Uani 1 1 d . . .
H46A H 0.8919 0.6691 0.8133 0.065 Uiso 1 1 calc R . .
H46B H 0.8772 0.8461 0.7921 0.065 Uiso 1 1 calc R . .
C47 C 0.4654(3) 0.2164(15) 0.5586(4) 0.046(3) Uani 1 1 d . . .
C48 C 0.4963(3) 0.2596(15) 0.5741(4) 0.051(3) Uani 1 1 d . . .
C49 C 0.5232(2) 0.2866(14) 0.5477(4) 0.045(3) Uani 1 1 d . . .
C50 C 0.5166(3) 0.2709(15) 0.5057(4) 0.052(3) Uani 1 1 d . . .
C51 C 0.4841(3) 0.2290(16) 0.4895(4) 0.060(4) Uani 1 1 d . . .
C52 C 0.4587(3) 0.2044(13) 0.5162(4) 0.045(3) Uani 1 1 d . . .
N1 N 0.3437(2) 0.0352(14) 0.4671(3) 0.056(3) Uani 1 1 d . . .
N2 N 0.2278(2) 0.1309(11) 0.4128(3) 0.045(2) Uani 1 1 d . . .
N3 N 0.07894(19) -0.1521(11) 0.3530(2) 0.039(2) Uani 1 1 d . . .
N4 N 0.6329(2) 0.4669(14) 0.6119(3) 0.064(3) Uani 1 1 d . . .
N5 N 0.75198(18) 0.3779(10) 0.6546(3) 0.035(2) Uani 1 1 d . . .
N6 N 0.89043(19) 0.6600(10) 0.7492(3) 0.038(2) Uani 1 1 d . . .
O1 O 0.20346(18) 0.1152(11) 0.4767(2) 0.063(2) Uani 1 1 d . . .
O2 O 0.25390(17) 0.1278(10) 0.3513(2) 0.061(2) Uani 1 1 d . . .
O3 O 0.73827(17) 0.3733(11) 0.7234(2) 0.065(2) Uani 1 1 d . . .
O4 O 0.76643(17) 0.3647(10) 0.5865(2) 0.053(2) Uani 1 1 d . . .
F1 F 0.44124(15) 0.1963(9) 0.5859(2) 0.074(2) Uani 1 1 d . . .
F2 F 0.50247(14) 0.2736(9) 0.6170(2) 0.072(2) Uani 1 1 d . . .
F3 F 0.47941(16) 0.2129(10) 0.4476(2) 0.084(2) Uani 1 1 d . . .
F4 F 0.54045(16) 0.2969(10) 0.4780(2) 0.089(3) Uani 1 1 d . . .
I1 I 0.409129(17) 0.14063(11) 0.49187(3) 0.0566(3) Uani 1 1 d . . .
I2 I 0.571600(17) 0.35551(11) 0.57315(3) 0.0576(3) Uani 1 1 d . . .

loop_
_atom_site_aniso_label
_atom_site_aniso_U_11
_atom_site_aniso_U_22
_atom_site_aniso_U_33
_atom_site_aniso_U_23
_atom_site_aniso_U_13
_atom_site_aniso_U_12
C1 0.026(6) 0.033(7) 0.032(7) 0.002(5) -0.004(5) 0.007(5)
C2 0.027(6) 0.023(6) 0.036(7) 0.004(5) 0.011(6) 0.005(5)
C3 0.031(7) 0.035(7) 0.045(8) -0.001(6) 0.008(6) -0.005(5)
C4 0.034(7) 0.051(7) 0.030(7) 0.003(6) 0.000(6) 0.000(5)
C5 0.024(6) 0.047(8) 0.037(7) 0.007(6) -0.011(5) 0.005(5)
C6 0.032(6) 0.029(6) 0.030(7) 0.011(5) -0.011(5) -0.002(5)
C7 0.036(7) 0.023(7) 0.036(7) -0.001(5) -0.003(6) -0.002(5)
C8 0.048(8) 0.055(8) 0.057(9) 0.000(7) 0.014(7) 0.009(6)
C9 0.044(8) 0.063(9) 0.032(7) 0.004(6) -0.008(6) 0.013(6)
C10 0.031(7) 0.031(7) 0.040(8) 0.002(5) 0.006(6) -0.002(5)
C11 0.041(8) 0.026(7) 0.066(9) -0.003(7) 0.007(7) 0.004(5)
C12 0.038(8) 0.049(8) 0.043(8) 0.008(6) 0.011(6) 0.005(6)
C13 0.039(7) 0.051(8) 0.066(9) -0.006(7) -0.013(6) -0.007(6)
C14 0.035(7) 0.034(7) 0.028(7) -0.004(5) 0.009(5) -0.006(5)
C15 0.029(7) 0.048(8) 0.051(8) -0.001(6) 0.002(6) -0.006(5)
C16 0.056(8) 0.047(8) 0.055(9) 0.019(6) 0.012(7) 0.003(6)
C17 0.032(7) 0.072(10) 0.058(8) 0.028(8) -0.013(6) 0.008(7)
C18 0.041(7) 0.050(8) 0.056(8) 0.011(7) -0.003(6) -0.009(6)
C19 0.034(6) 0.047(8) 0.029(7) 0.002(6) -0.009(5) -0.004(5)
C20 0.047(7) 0.050(8) 0.045(8) 0.001(6) 0.006(6) -0.018(6)
C21 0.038(7) 0.055(8) 0.066(9) -0.001(7) -0.005(6) 0.009(6)
C22 0.044(8) 0.091(11) 0.050(9) -0.011(8) -0.005(7) -0.022(7)
C23 0.038(7) 0.065(9) 0.049(8) -0.001(7) -0.005(6) -0.027(6)
C24 0.026(6) 0.019(6) 0.037(7) -0.004(5) 0.004(5) 0.003(4)
C25 0.031(7) 0.041(7) 0.047(8) 0.000(6) 0.002(6) -0.001(5)
C26 0.029(7) 0.068(9) 0.030(8) 0.007(6) 0.001(6) 0.002(6)
C27 0.039(7) 0.059(8) 0.031(7) -0.008(6) -0.007(6) -0.004(6)
C28 0.037(7) 0.038(7) 0.036(7) 0.002(6) 0.012(6) 0.004(5)
C29 0.028(6) 0.023(6) 0.026(7) 0.001(5) 0.008(5) 0.008(4)
C30 0.024(6) 0.040(7) 0.034(7) -0.005(6) 0.005(5) 0.007(5)
C31 0.045(8) 0.052(8) 0.044(8) 0.006(6) 0.025(7) -0.005(6)
C32 0.054(8) 0.042(7) 0.028(7) 0.001(5) 0.010(6) -0.009(6)
C33 0.041(7) 0.031(7) 0.049(8) -0.004(6) 0.008(7) 0.002(5)
C34 0.047(8) 0.026(7) 0.040(8) -0.002(6) 0.008(7) 0.000(5)
C35 0.053(8) 0.042(8) 0.044(9) 0.007(6) 0.004(7) -0.002(6)
C36 0.034(7) 0.046(8) 0.052(8) -0.008(6) -0.003(6) -0.025(6)
C37 0.029(7) 0.036(7) 0.031(7) 0.000(5) 0.001(5) -0.016(5)
C38 0.043(8) 0.045(9) 0.078(10) -0.003(7) -0.005(7) -0.018(6)
C39 0.054(9) 0.059(9) 0.080(10) -0.025(7) -0.012(8) 0.004(7)
C40 0.044(8) 0.081(10) 0.068(10) -0.010(9) 0.015(7) 0.004(8)
C41 0.048(8) 0.063(9) 0.047(8) -0.006(7) 0.009(6) -0.008(7)
C42 0.033(7) 0.057(8) 0.050(8) -0.013(6) -0.008(6) -0.006(6)
C43 0.048(8) 0.060(9) 0.061(9) -0.010(7) -0.013(6) 0.007(6)
C44 0.039(8) 0.102(12) 0.081(11) 0.006(9) -0.023(7) -0.024(7)
C45 0.063(9) 0.079(10) 0.039(8) -0.023(7) -0.009(6) -0.022(8)
C46 0.054(8) 0.064(9) 0.045(8) -0.016(7) -0.002(7) 0.004(6)
C47 0.023(7) 0.075(9) 0.044(9) 0.012(7) 0.017(6) 0.007(6)
C48 0.037(8) 0.062(9) 0.053(10) 0.000(7) 0.006(7) -0.003(6)
C49 0.031(7) 0.063(9) 0.037(8) -0.008(6) -0.021(6) 0.002(5)
C50 0.038(8) 0.069(9) 0.051(10) -0.013(7) 0.019(7) -0.006(6)
C51 0.071(10) 0.080(10) 0.029(8) 0.008(7) 0.010(8) -0.004(8)
C52 0.046(8) 0.048(8) 0.043(8) 0.010(6) 0.010(7) -0.012(5)
N1 0.043(6) 0.061(7) 0.062(7) 0.017(6) -0.013(5) -0.003(5)
N2 0.037(6) 0.040(6) 0.058(7) -0.009(6) 0.001(5) 0.002(5)
N3 0.029(5) 0.050(6) 0.036(5) 0.014(5) -0.012(4) -0.013(5)
N4 0.031(6) 0.062(8) 0.096(9) -0.025(7) -0.009(6) -0.006(5)
N5 0.026(5) 0.038(6) 0.040(6) 0.002(5) -0.009(4) -0.006(4)
N6 0.031(5) 0.028(5) 0.053(6) -0.005(5) 0.002(4) 0.006(4)
O1 0.060(5) 0.090(7) 0.037(5) -0.013(5) -0.010(4) -0.014(5)
O2 0.040(5) 0.085(6) 0.059(6) 0.009(5) 0.011(4) -0.010(5)
O3 0.048(5) 0.088(6) 0.060(6) 0.010(5) 0.020(5) -0.007(5)
O4 0.047(5) 0.077(6) 0.036(5) -0.007(5) 0.001(4) -0.011(4)
F1 0.045(4) 0.113(6) 0.064(5) -0.001(4) 0.016(4) -0.010(4)
F2 0.047(4) 0.129(6) 0.038(5) -0.008(4) -0.007(4) -0.015(4)
F3 0.056(5) 0.149(7) 0.048(5) -0.002(5) 0.005(4) -0.007(4)
F4 0.053(5) 0.169(8) 0.045(5) -0.005(5) 0.012(4) -0.013(5)
I1 0.0381(5) 0.0636(6) 0.0667(6) -0.0058(5) -0.0106(4) -0.0038(4)
I2 0.0329(5) 0.0723(6) 0.0670(6) -0.0053(5) -0.0028(4) -0.0056(4)

loop_
_atom_type_symbol
_atom_type_description
_atom_type_scat_dispersion_real
_atom_type_scat_dispersion_imag
_atom_type_scat_source
C C 0.0033 0.0016 'International Tables Vol C Tables 4.2.6.8 and 6.1.1.4'
H H 0.0000 0.0000 'International Tables Vol C Tables 4.2.6.8 and 6.1.1.4'
N N 0.0061 0.0033 'International Tables Vol C Tables 4.2.6.8 and 6.1.1.4'
O O 0.0106 0.0060 'International Tables Vol C Tables 4.2.6.8 and 6.1.1.4'
F F 0.0171 0.0103 'International Tables Vol C Tables 4.2.6.8 and 6.1.1.4'
I I -0.4742 1.8119 'International Tables Vol C Tables 4.2.6.8 and 6.1.1.4'

loop_
_geom_angle_atom_site_label_1
_geom_angle_atom_site_label_2
_geom_angle_atom_site_label_3
_geom_angle
_geom_angle_site_symmetry_1
_geom_angle_site_symmetry_3
C2 C1 C6 119.6(9) . .
C2 C1 C10 120.7(9) . .
C6 C1 C10 119.7(9) . .
C3 C2 C1 121.7(10) . .
C3 C2 C12 118.4(9) . .
C1 C2 C12 119.8(9) . .
C4 C3 C2 119.3(9) . .
C3 C4 C5 121.0(10) . .
C4 C5 C6 120.7(9) . .
C1 C6 C5 117.6(9) . .
C1 C6 C7 120.1(9) . .
C5 C6 C7 122.3(9) . .
C8 C7 N3 124.3(9) . .
C8 C7 C6 116.8(9) . .
N3 C7 C6 118.9(9) . .
C9 C8 C7 122.6(10) . .
C8 C9 C10 121.8(10) . .
C9 C10 C1 119.0(10) . .
C9 C10 C11 119.8(10) . .
C1 C10 C11 121.1(9) . .
O1 C11 N2 122.6(11) . .
O1 C11 C10 122.5(10) . .
N2 C11 C10 114.9(10) . .
O2 C12 N2 119.5(10) . .
O2 C12 C2 123.5(10) . .
N2 C12 C2 117.0(9) . .
N2 C13 C14 114.4(8) . .
C15 C14 C18 115.0(10) . .
C15 C14 C13 126.2(9) . .
C18 C14 C13 118.7(9) . .
C16 C15 C14 121.5(10) . .
C15 C16 C17 118.5(10) . .
N1 C17 C16 123.0(10) . .
N1 C18 C14 124.9(11) . .
N3 C19 C21 108.3(8) . .
N3 C20 C23 108.6(8) . .
C22 C21 C19 111.7(9) . .
C23 C22 C21 111.1(9) . .
C22 C23 C20 112.8(9) . .
C29 C24 C33 122.1(9) . .
C29 C24 C25 118.8(9) . .
C33 C24 C25 119.1(9) . .
C26 C25 C24 119.5(9) . .
C26 C25 C35 120.8(10) . .
C24 C25 C35 119.6(10) . .
C27 C26 C25 121.8(10) . .
C26 C27 C28 120.1(10) . .
C27 C28 C29 120.3(10) . .
C27 C28 N6 119.7(9) . .
C29 C28 N6 120.0(8) . .
C30 C29 C28 124.0(9) . .
C30 C29 C24 116.4(9) . .
C28 C29 C24 119.5(9) . .
C31 C30 C29 122.2(10) . .
C30 C31 C32 122.2(9) . .
C31 C32 C33 118.8(10) . .
C32 C33 C24 118.0(10) . .
C32 C33 C34 119.7(10) . .
C24 C33 C34 122.1(9) . .
O4 C34 N5 118.7(10) . .
O4 C34 C33 123.9(10) . .
N5 C34 C33 117.3(10) . .
O3 C35 N5 119.1(10) . .
O3 C35 C25 123.2(11) . .
N5 C35 C25 117.6(9) . .
N5 C36 C37 111.9(8) . .
C38 C37 C41 115.8(11) . .
C38 C37 C36 128.2(10) . .
C41 C37 C36 115.9(10) . .
C37 C38 C39 122.9(11) . .
C40 C39 C38 117.4(11) . .
N4 C40 C39 123.0(12) . .
N4 C41 C37 124.6(11) . .
N6 C42 C43 109.3(8) . .
C44 C43 C42 110.4(9) . .
C45 C44 C43 111.0(10) . .
C46 C45 C44 111.7(10) . .
N6 C46 C45 110.4(8) . .
F1 C47 C48 117.9(11) . .
F1 C47 C52 121.4(11) . .
C48 C47 C52 120.6(10) . .
C47 C48 F2 119.7(10) . .
C47 C48 C49 121.9(11) . .
F2 C48 C49 118.3(10) . .
C50 C49 C48 117.2(10) . .
C50 C49 I2 121.7(9) . .
C48 C49 I2 121.1(8) . .
F4 C50 C49 121.6(11) . .
F4 C50 C51 117.8(11) . .
C49 C50 C51 120.6(11) . .
F3 C51 C52 122.3(12) . .
F3 C51 C50 117.4(11) . .
C52 C51 C50 120.3(11) . .
C47 C52 C51 119.2(11) . .
C47 C52 I1 120.2(8) . .
C51 C52 I1 120.6(9) . .
C17 N1 C18 117.2(10) . .
C12 N2 C11 126.3(9) . .
C12 N2 C13 117.8(9) . .
C11 N2 C13 115.9(9) . .
C7 N3 C19 113.5(8) . .
C7 N3 C20 113.6(8) . .
C19 N3 C20 111.8(7) . .
C40 N4 C41 116.3(10) . .
C34 N5 C35 123.9(9) . .
C34 N5 C36 119.1(9) . .
C35 N5 C36 116.1(8) . .
C28 N6 C46 117.7(8) . .
C28 N6 C42 113.3(8) . .
C46 N6 C42 109.6(8) . .

loop_
_geom_bond_atom_site_label_1
_geom_bond_atom_site_label_2
_geom_bond_distance
_geom_bond_site_symmetry_2
C1 C2 1.380(11) .
C1 C6 1.414(12) .
C1 C10 1.418(13) .
C2 C3 1.374(13) .
C2 C12 1.485(14) .
C3 C4 1.372(13) .
C4 C5 1.372(11) .
C5 C6 1.416(12) .
C6 C7 1.445(11) .
C7 C8 1.392(14) .
C7 N3 1.410(11) .
C8 C9 1.368(13) .
C9 C10 1.373(11) .
C10 C11 1.480(14) .
C11 O1 1.207(12) .
C11 N2 1.395(11) .
C12 O2 1.215(10) .
C12 N2 1.382(12) .
C13 N2 1.483(12) .
C13 C14 1.490(13) .
C14 C15 1.369(12) .
C14 C18 1.395(12) .
C15 C16 1.357(13) .
C16 C17 1.377(13) .
C17 N1 1.310(12) .
C18 N1 1.335(12) .
C19 N3 1.470(11) .
C19 C21 1.525(12) .
C20 N3 1.473(10) .
C20 C23 1.514(13) .
C21 C22 1.509(12) .
C22 C23 1.492(14) .
C24 C29 1.411(12) .
C24 C33 1.411(13) .
C24 C25 1.435(11) .
C25 C26 1.374(13) .
C25 C35 1.461(14) .
C26 C27 1.373(12) .
C27 C28 1.390(11) .
C28 C29 1.407(13) .
C28 N6 1.421(12) .
C29 C30 1.393(11) .
C30 C31 1.336(13) .
C31 C32 1.395(13) .
C32 C33 1.401(11) .
C33 C34 1.434(14) .
C34 O4 1.219(11) .
C34 N5 1.398(11) .
C35 O3 1.219(10) .
C35 N5 1.407(12) .
C36 N5 1.475(11) .
C36 C37 1.514(13) .
C37 C38 1.323(12) .
C37 C41 1.386(13) .
C38 C39 1.388(14) .
C39 C40 1.373(15) .
C40 N4 1.328(13) .
C41 N4 1.364(12) .
C42 N6 1.473(11) .
C42 C43 1.514(12) .
C43 C44 1.504(14) .
C44 C45 1.487(14) .
C45 C46 1.485(13) .
C46 N6 1.475(12) .
C47 F1 1.332(10) .
C47 C48 1.334(14) .
C47 C52 1.351(14) .
C48 F2 1.366(12) .
C48 C49 1.404(13) .
C49 C50 1.340(15) .
C49 I2 2.105(10) .
C50 F4 1.337(10) .
C50 C51 1.398(16) .
C51 F3 1.331(13) .
C51 C52 1.358(13) .
C52 I1 2.126(11) .
